data_2220504
loop_
_publ_author_name
'Lei, Dongwei'
'Yang, Huibin'
'Li, Bin'
'Kang, Zhuo'

_publ_section_title
;
 2-(3-Methyl-2-nitrophenyl)-4,5-dihydro-1,3-oxazole
;
_journal_coeditor_code HB2868
_journal_issue 1
_journal_name_full 'Acta Crystallographica Section E'
_journal_page_first o54
_journal_paper_doi 10.1107/S1600536808040920
_journal_volume 65
_journal_year 2009
_chemical_formula_iupac 'C10 H10 N2 O3'
_chemical_formula_moiety 'C10 H10 N2 O3'
_chemical_formula_sum 'C10 H10 N2 O3'
_chemical_formula_weight 206.20
_chemical_name_systematic
;
2-(3-Methyl-2-nitrophenyl)-4,5-dihydro-1,3-oxazole
;
_space_group_IT_number 11
_symmetry_cell_setting monoclinic
_symmetry_space_group_name_Hall '-P 2yb'
_symmetry_space_group_name_H-M 'P 1 21/m 1'
_atom_sites_solution_hydrogens geom
_atom_sites_solution_primary direct
_atom_sites_solution_secondary difmap
_audit_creation_method SHELXL-97
_cell_angle_alpha 90.00
_cell_angle_beta 99.414(2)
_cell_angle_gamma 90.00
_cell_formula_units_Z 2
_cell_length_a 7.7767(10)
_cell_length_b 7.3370(10)
_cell_length_c 8.6468(12)
_cell_measurement_reflns_used 1713
_cell_measurement_temperature 296(2)
_cell_measurement_theta_max 27.91
_cell_measurement_theta_min 2.65
_cell_volume 486.72(11)
_computing_cell_refinement 'SAINT (Bruker, 2005)'
_computing_data_collection 'SMART (Bruker, 2005)'
_computing_data_reduction 'SAINT (Bruker, 2005)'
_computing_molecular_graphics 'SHELXTL (Sheldrick, 2008)'
_computing_publication_material 'SHELXTL (Sheldrick, 2008)'
_computing_structure_refinement 'SHELXL97 (Sheldrick, 2008)'
_computing_structure_solution 'SHELXS97 (Sheldrick, 2008)'
_diffrn_ambient_temperature 296(2)
_diffrn_measured_fraction_theta_full 0.996
_diffrn_measured_fraction_theta_max 0.996
_diffrn_measurement_device_type 'Bruker SMART CCD'
_diffrn_measurement_method \w
_diffrn_radiation_monochromator graphite
_diffrn_radiation_source 'fine-focus sealed tube'
_diffrn_radiation_type MoK\a
_diffrn_radiation_wavelength 0.71073
_diffrn_reflns_av_R_equivalents 0.0108
_diffrn_reflns_av_sigmaI/netI 0.0122
_diffrn_reflns_limit_h_max 9
_diffrn_reflns_limit_h_min -9
_diffrn_reflns_limit_k_max 8
_diffrn_reflns_limit_k_min -6
_diffrn_reflns_limit_l_max 9
_diffrn_reflns_limit_l_min -10
_diffrn_reflns_number 2462
_diffrn_reflns_theta_full 25.02
_diffrn_reflns_theta_max 25.02
_diffrn_reflns_theta_min 2.39
_exptl_absorpt_coefficient_mu 0.106
_exptl_absorpt_correction_T_max 1.000
_exptl_absorpt_correction_T_min 0.834
_exptl_absorpt_correction_type multi-scan
_exptl_absorpt_process_details '(SADABS; Bruker, 2001)'
_exptl_crystal_colour colourless
_exptl_crystal_density_diffrn 1.407
_exptl_crystal_density_method 'not measured'
_exptl_crystal_description BLOCK
_exptl_crystal_F_000 216
_exptl_crystal_size_max 0.24
_exptl_crystal_size_mid 0.22
_exptl_crystal_size_min 0.18
_refine_diff_density_max 0.167
_refine_diff_density_min -0.151
_refine_ls_extinction_expression Fc^*^=kFc[1+0.001xFc^2^\l^3^/sin(2\q)]^-1/4^
_refine_ls_goodness_of_fit_ref 1.074
_refine_ls_hydrogen_treatment constr
_refine_ls_matrix_type full
_refine_ls_number_parameters 90
_refine_ls_number_reflns 937
_refine_ls_number_restraints 0
_refine_ls_restrained_S_all 1.074
_refine_ls_R_factor_all 0.0409
_refine_ls_R_factor_gt 0.0370
_refine_ls_shift/su_max 0.000
_refine_ls_shift/su_mean 0.000
_refine_ls_structure_factor_coef Fsqd
_refine_ls_weighting_details 'calc w=1/[\s^2^(Fo^2^)+(0.0583P)^2^+0.1052P] where P=(Fo^2^+2Fc^2^)/3'
_refine_ls_weighting_scheme calc
_refine_ls_wR_factor_gt 0.1040
_refine_ls_wR_factor_ref 0.1103
_reflns_number_gt 842
_reflns_number_total 937
_reflns_threshold_expression I>2\s(I)
_cod_data_source_file hb2868.cif
_cod_data_source_block I
_cod_depositor_comments
;
The following automatic conversions were performed:
'_symmetry_cell_setting' value 'Monoclinic' changed to 'monoclinic'
according to '/home/saulius/struct/CIF-dictionaries/cif_core.dic'
dictionary named 'cif_core.dic' version 2.4.1 from 2010-06-29.

Automatic conversion script
Id: cif_fix_enum 1527 2010-12-29 10:47:43Z saulius 

The following automatic conversions were performed:

'_symmetry_cell_setting' value 'Monoclinic' changed to 'monoclinic'
according to /home/saulius/struct/CIF-dictionaries/cif_core.dic
dictionary named 'cif_core.dic' version 2.4.1 from 2010-06-29.

Automatic conversion script
Id: cif_fix_values 1715 2011-07-08 13:25:40Z adriana 
;
_cod_original_sg_symbol_H-M 'P 21/m'
_cod_database_code 2220504
_cod_database_fobs_code 2220504

loop_
_symmetry_equiv_pos_as_xyz
'x, y, z'
'-x, y+1/2, -z'
'-x, -y, -z'
'x, -y-1/2, z'

loop_
_atom_site_type_symbol
_atom_site_label
_atom_site_fract_x
_atom_site_fract_y
_atom_site_fract_z
_atom_site_U_iso_or_equiv
_atom_site_adp_type
_atom_site_calc_flag
_atom_site_refinement_flags
_atom_site_occupancy
_atom_site_disorder_assembly
_atom_site_disorder_group
O O1 0.2190(2) 0.2500 1.12373(17) 0.0794(6) Uani d S 1 . .
O O2 0.33918(12) 0.10351(17) 0.61731(13) 0.0628(4) Uani d . 1 . .
N N1 0.4057(2) 0.2500 0.95534(19) 0.0617(6) Uani d S 1 . .
N N2 0.27535(19) 0.2500 0.64083(17) 0.0428(4) Uani d S 1 . .
C C1 -0.0249(3) 0.2500 0.4054(2) 0.0520(5) Uani d S 1 . .
H H1A 0.0705 0.3268 0.3893 0.078 Uiso calc PR 0.50 . .
H H1B -0.1309 0.2952 0.3449 0.078 Uiso calc PR 0.50 . .
H H1C -0.0041 0.1280 0.3728 0.078 Uiso calc PR 0.50 . .
C C2 -0.0410(2) 0.2500 0.5759(2) 0.0430(5) Uani d S 1 . .
C C3 -0.2030(3) 0.2500 0.6245(3) 0.0533(5) Uani d S 1 . .
H H3 -0.3034 0.2500 0.5495 0.064 Uiso calc SR 1 . .
C C4 -0.2181(3) 0.2500 0.7801(3) 0.0630(6) Uani d S 1 . .
H H4 -0.3281 0.2500 0.8092 0.076 Uiso calc SR 1 . .
C C5 -0.0709(3) 0.2500 0.8946(3) 0.0589(6) Uani d S 1 . .
H H5 -0.0828 0.2500 0.9998 0.071 Uiso calc SR 1 . .
C C6 0.0946(2) 0.2500 0.8531(2) 0.0434(5) Uani d S 1 . .
C C7 0.1040(2) 0.2500 0.6938(2) 0.0381(4) Uani d S 1 . .
C C8 0.2508(2) 0.2500 0.9762(2) 0.0428(5) Uani d S 1 . .
C C9 0.3878(3) 0.2500 1.2242(3) 0.0671(7) Uani d S 1 . .
H H9 0.4021 0.1424 1.2902 0.081 Uiso calc PR 1.00 . .
C C10 0.5156(3) 0.2500 1.1111(2) 0.0580(6) Uani d S 1 . .
H H10 0.5890 0.3576 1.1251 0.070 Uiso calc PR 1.00 . .

loop_
_atom_site_aniso_label
_atom_site_aniso_U_11
_atom_site_aniso_U_22
_atom_site_aniso_U_33
_atom_site_aniso_U_12
_atom_site_aniso_U_13
_atom_site_aniso_U_23
O1 0.0487(9) 0.1510(17) 0.0384(8) 0.000 0.0066(7) 0.000
O2 0.0475(6) 0.0714(8) 0.0701(8) 0.0137(5) 0.0117(5) -0.0128(5)
N1 0.0353(9) 0.1100(16) 0.0376(9) 0.000 -0.0005(7) 0.000
N2 0.0323(8) 0.0582(10) 0.0363(8) 0.000 0.0013(6) 0.000
C1 0.0451(11) 0.0637(13) 0.0437(11) 0.000 -0.0033(8) 0.000
C2 0.0358(10) 0.0443(10) 0.0463(10) 0.000 -0.0010(8) 0.000
C3 0.0316(9) 0.0658(13) 0.0594(13) 0.000 -0.0020(8) 0.000
C4 0.0322(10) 0.0932(17) 0.0649(14) 0.000 0.0114(9) 0.000
C5 0.0397(11) 0.0885(16) 0.0505(12) 0.000 0.0130(9) 0.000
C6 0.0347(10) 0.0516(11) 0.0434(10) 0.000 0.0046(8) 0.000
C7 0.0290(8) 0.0422(10) 0.0428(10) 0.000 0.0047(7) 0.000
C8 0.0408(10) 0.0521(11) 0.0352(9) 0.000 0.0057(7) 0.000
C9 0.0550(13) 0.1013(19) 0.0413(11) 0.000 -0.0030(10) 0.000
C10 0.0445(11) 0.0834(16) 0.0418(11) 0.000 -0.0058(8) 0.000

loop_
_atom_type_symbol
_atom_type_description
_atom_type_scat_dispersion_real
_atom_type_scat_dispersion_imag
_atom_type_scat_source
C C 0.0033 0.0016 'International Tables Vol C Tables 4.2.6.8 and 6.1.1.4'
H H 0.0000 0.0000 'International Tables Vol C Tables 4.2.6.8 and 6.1.1.4'
N N 0.0061 0.0033 'International Tables Vol C Tables 4.2.6.8 and 6.1.1.4'
O O 0.0106 0.0060 'International Tables Vol C Tables 4.2.6.8 and 6.1.1.4'

loop_
_geom_angle_atom_site_label_1
_geom_angle_atom_site_label_2
_geom_angle_atom_site_label_3
_geom_angle_site_symmetry_1
_geom_angle_site_symmetry_3
_geom_angle
_geom_angle_publ_flag
C8 O1 C9 . . 106.31(16) ?
C8 N1 C10 . . 107.34(17) ?
O2 N2 O2 4_565 . 124.43(16) ?
O2 N2 C7 4_565 . 117.75(8) ?
O2 N2 C7 . . 117.75(8) ?
C2 C1 H1A . . 109.5 ?
C2 C1 H1B . . 109.5 ?
H1A C1 H1B . . 109.5 ?
C2 C1 H1C . . 109.5 ?
H1A C1 H1C . . 109.5 ?
H1B C1 H1C . . 109.5 ?
C7 C2 C3 . . 116.38(18) ?
C7 C2 C1 . . 122.16(17) ?
C3 C2 C1 . . 121.46(17) ?
C4 C3 C2 . . 121.60(18) ?
C4 C3 H3 . . 119.2 ?
C2 C3 H3 . . 119.2 ?
C3 C4 C5 . . 120.52(19) ?
C3 C4 H4 . . 119.7 ?
C5 C4 H4 . . 119.7 ?
C4 C5 C6 . . 120.5(2) ?
C4 C5 H5 . . 119.8 ?
C6 C5 H5 . . 119.8 ?
C7 C6 C5 . . 117.07(18) ?
C7 C6 C8 . . 122.89(17) ?
C5 C6 C8 . . 120.04(18) ?
C2 C7 C6 . . 123.93(17) ?
C2 C7 N2 . . 115.90(16) ?
C6 C7 N2 . . 120.18(15) ?
N1 C8 O1 . . 118.10(17) ?
N1 C8 C6 . . 126.55(17) ?
O1 C8 C6 . . 115.35(16) ?
O1 C9 C10 . . 103.87(16) ?
O1 C9 H9 . . 111.0 ?
C10 C9 H9 . 4_565 111.0 ?
O1 C9 H9 . 4_565 111.0 ?
C10 C9 H9 . 4_565 111.0 ?
H9 C9 H9 . 4_565 109.0 ?
N1 C10 C9 . . 104.38(16) ?
N1 C10 H10 . . 110.9 ?
C9 C10 H10 . . 110.9 ?
N1 C10 H10 . 4_565 110.9 ?
C9 C10 H10 . 4_565 110.9 ?
H10 C10 H10 . 4_565 108.9 ?

loop_
_geom_bond_atom_site_label_1
_geom_bond_atom_site_label_2
_geom_bond_site_symmetry_2
_geom_bond_distance
_geom_bond_publ_flag
O1 C8 . 1.339(2) ?
O1 C9 . 1.451(3) ?
O2 N2 . 1.2149(13) ?
N1 C8 . 1.247(2) ?
N1 C10 . 1.472(2) ?
N2 O2 4_565 1.2149(13) ?
N2 C7 . 1.478(2) ?
C1 C2 . 1.501(3) ?
C1 H1A . 0.9600 ?
C1 H1B . 0.9600 ?
C1 H1C . 0.9600 ?
C2 C7 . 1.391(2) ?
C2 C3 . 1.391(3) ?
C3 C4 . 1.370(3) ?
C3 H3 . 0.9300 ?
C4 C5 . 1.385(3) ?
C4 H4 . 0.9300 ?
C5 C6 . 1.391(3) ?
C5 H5 . 0.9300 ?
C6 C7 . 1.391(3) ?
C6 C8 . 1.478(3) ?
C9 C10 . 1.504(3) ?
C9 H9 . 0.9700 ?
C9 H9 4_565 0.9700 ?
C10 H10 . 0.9700 ?
C10 H10 4_565 0.9700 ?

loop_
_geom_hbond_atom_site_label_D
_geom_hbond_atom_site_label_H
_geom_hbond_atom_site_label_A
_geom_hbond_site_symmetry_A
_geom_hbond_distance_DH
_geom_hbond_distance_HA
_geom_hbond_distance_DA
_geom_hbond_angle_DHA
C4 H4 N1 1_455 0.93 2.60 3.508(3) 167

loop_
_geom_torsion_atom_site_label_1
_geom_torsion_atom_site_label_2
_geom_torsion_atom_site_label_3
_geom_torsion_atom_site_label_4
_geom_torsion_site_symmetry_1
_geom_torsion_site_symmetry_2
_geom_torsion_site_symmetry_3
_geom_torsion_site_symmetry_4
_geom_torsion
_geom_torsion_publ_flag
C7 C2 C3 C4 . . . . 0.0 ?
C1 C2 C3 C4 . . . . 180.0 ?
C2 C3 C4 C5 . . . . 0.0 ?
C3 C4 C5 C6 . . . . 0.0 ?
C4 C5 C6 C7 . . . . 0.0 ?
C4 C5 C6 C8 . . . . 180.0 ?
C3 C2 C7 C6 . . . . 0.0 ?
C1 C2 C7 C6 . . . . 180.0 ?
C3 C2 C7 N2 . . . . 180.0 ?
C1 C2 C7 N2 . . . . 0.0 ?
C5 C6 C7 C2 . . . . 0.0 ?
C8 C6 C7 C2 . . . . 180.0 ?
C5 C6 C7 N2 . . . . 180.0 ?
C8 C6 C7 N2 . . . . 0.0 ?
O2 N2 C7 C2 4_565 . . . 88.46(13) ?
O2 N2 C7 C2 . . . . -88.46(13) ?
O2 N2 C7 C6 4_565 . . . -91.54(13) ?
O2 N2 C7 C6 . . . . 91.54(13) ?
C10 N1 C8 O1 . . . . 0.0 ?
C10 N1 C8 C6 . . . . 180.0 ?
C9 O1 C8 N1 . . . . 0.0 ?
C9 O1 C8 C6 . . . . 180.0 ?
C7 C6 C8 N1 . . . . 0.0 ?
C5 C6 C8 N1 . . . . 180.0 ?
C7 C6 C8 O1 . . . . 180.0 ?
C5 C6 C8 O1 . . . . 0.0 ?
C8 O1 C9 C10 . . . . 0.0 ?
C8 N1 C10 C9 . . . . 0.0 ?
O1 C9 C10 N1 . . . . 0.0 ?
